data_7127907
loop_
_publ_author_name
'Evans, Matthew J.'
'Anker, Mathew D.'
'McMullin, Claire L.'
'Rajabi, Nasir A.'
'Coles, Martyn P.'

_publ_section_title
;
 Double insertion of CO<sub>2</sub> into an Al-Te multiple bond.
;
_journal_issue 21
_journal_name_full 'Chemical communications (Cambridge, England)'
_journal_page_first 2673
_journal_page_last 2676
_journal_paper_doi 10.1039/d0cc07448a
_journal_volume 57
_journal_year 2021
_chemical_absolute_configuration unk
_chemical_formula_moiety 'C84 H149.017 Al2 K2 N4 O16 Si4 Te2'
_chemical_formula_sum 'C84 H149.017 Al2 K2 N4 O16 Si4 Te2'
_chemical_formula_weight 1971.11
_space_group_IT_number 19
_space_group_name_Hall 'P 2ac 2ab'
_space_group_name_H-M_alt 'P 21 21 21'
_symmetry_cell_setting orthorhombic
_symmetry_Int_Tables_number 19
_symmetry_space_group_name_Hall 'P 2ac 2ab'
_symmetry_space_group_name_H-M 'P 21 21 21'
_atom_sites_solution_hydrogens geom
_audit_conform_dict_location ftp://ftp.iucr.org/pub/cif_core.dic
_audit_conform_dict_name cif_core.dic
_audit_conform_dict_version 2.4.3
_audit_creation_date 2020-07-20T16:25:18-00:00
_audit_creation_method 'WinGX routine CIF_UPDATE'
_audit_update_record
;
2020-10-15 deposited with the CCDC.	2021-02-02 downloaded from the CCDC.
;
_cell_angle_alpha 90
_cell_angle_beta 90
_cell_angle_gamma 90
_cell_formula_units_Z 4
_cell_length_a 16.8489(3)
_cell_length_b 31.0207(5)
_cell_length_c 19.9738(6)
_cell_measurement_reflns_used 22621
_cell_measurement_temperature 149.99(11)
_cell_measurement_theta_max 25.378
_cell_measurement_theta_min 3.425
_cell_measurement_wavelength 0.71073
_cell_volume 10439.6(4)
_computing_cell_refinement 'CrysAlisPro 1.171.40.53 (Rigaku OD, 2019)'
_computing_data_collection 'CrysAlisPro 1.171.40.53 (Rigaku OD, 2019)'
_computing_data_reduction 'CrysAlisPro 1.171.40.53 (Rigaku OD, 2019)'
_computing_molecular_graphics 'Ortep for Windows (Farrugia, 2012)'
_computing_publication_material 'WinGX publication routines (Farrugia, 2012)'
_computing_structure_refinement 'SHELXL-2014/6 (Sheldrick, 2014)'
_diffrn_ambient_temperature 149.99(11)
_diffrn_detector 'CCD plate'
_diffrn_detector_area_resol_mean 16.1712
_diffrn_measured_fraction_theta_full 0.9882
_diffrn_measured_fraction_theta_max 0.8599
_diffrn_measurement_device 'four-circle diffractometer'
_diffrn_measurement_device_type 'SuperNova, Dual, Cu at home/near, EosS2'
_diffrn_measurement_method '\w scans'
_diffrn_orient_matrix_type 'CrysAlisPro convention (1999,Acta A55,543-557)'
_diffrn_orient_matrix_UB_11 -0.0194356
_diffrn_orient_matrix_UB_12 0.0031273
_diffrn_orient_matrix_UB_13 0.0201935
_diffrn_orient_matrix_UB_21 -0.0169165
_diffrn_orient_matrix_UB_22 -0.0322379
_diffrn_orient_matrix_UB_23 -0.0027361
_diffrn_orient_matrix_UB_31 0.0332912
_diffrn_orient_matrix_UB_32 -0.0145605
_diffrn_orient_matrix_UB_33 0.0103712
_diffrn_radiation_monochromator mirror
_diffrn_radiation_probe x-ray
_diffrn_radiation_type 'Mo K\a'
_diffrn_radiation_wavelength 0.71073
_diffrn_reflns_av_R_equivalents 0.0652
_diffrn_reflns_av_unetI/netI 0.0823
_diffrn_reflns_Laue_measured_fraction_full 0.997
_diffrn_reflns_Laue_measured_fraction_max 0.989
_diffrn_reflns_limit_h_max 21
_diffrn_reflns_limit_h_min -20
_diffrn_reflns_limit_k_max 27
_diffrn_reflns_limit_k_min -26
_diffrn_reflns_limit_l_max 42
_diffrn_reflns_limit_l_min -42
_diffrn_reflns_number 100535
_diffrn_reflns_point_group_measured_fraction_full 0.998
_diffrn_reflns_point_group_measured_fraction_max 0.99
_diffrn_reflns_theta_full 27.4248
_diffrn_reflns_theta_max 29.5451
_diffrn_reflns_theta_min 3.3263
_diffrn_source 'micro-focus sealed X-ray tube'
_exptl_absorpt_coefficient_mu 0.756
_exptl_absorpt_correction_T_max 1
_exptl_absorpt_correction_T_min 0.792
_exptl_absorpt_correction_type gaussian
_exptl_absorpt_process_details
;
        CrysAlisPro 1.171.40.53 (Rigaku Oxford Diffraction, 2019)
Numerical absorption correction based on gaussian integration over
                        a multifaceted crystal model
        Empirical absorption correction using spherical harmonics,
 implemented in SCALE3 ABSPACK scaling algorithm.
;
_exptl_crystal_colour colourless
_exptl_crystal_density_diffrn 1.254
_exptl_crystal_density_method 'not measured'
_exptl_crystal_description block
_exptl_crystal_F_000 4132.068
_exptl_crystal_size_max 0.209
_exptl_crystal_size_mid 0.163
_exptl_crystal_size_min 0.159
_refine_diff_density_max 0.826
_refine_diff_density_min -0.893
_refine_diff_density_rms 0.068
_refine_ls_abs_structure_details
;
 Refined as an inversion twin.
;
_refine_ls_abs_structure_Flack 0.15(2)
_refine_ls_extinction_method none
_refine_ls_goodness_of_fit_ref 1.021
_refine_ls_hydrogen_treatment constr
_refine_ls_matrix_type full
_refine_ls_number_constraints 0
_refine_ls_number_parameters 1060
_refine_ls_number_reflns 23397
_refine_ls_number_restraints 40
_refine_ls_restrained_S_all 1.022
_refine_ls_R_factor_all 0.1074
_refine_ls_R_factor_gt 0.0652
_refine_ls_shift/su_max 0.001
_refine_ls_shift/su_mean 0
_refine_ls_structure_factor_coef Fsqd
_refine_ls_weighting_details 'w=1/[\s^2^(Fo^2^)+(0.0607P)^2^+11.6661P] where P=(Fo^2^+2Fc^2^)/3'
_refine_ls_weighting_scheme calc
_refine_ls_wR_factor_gt 0.1378
_refine_ls_wR_factor_ref 0.1598
_reflns_number_gt 15740
_reflns_number_total 23397
_reflns_threshold_expression 'I > 2\s(I)'
_cod_data_source_file d0cc07448a2.cif
_cod_data_source_block '[K(Et2O)][3-Te][K(Et2O-THF)][3-Te]'
_cod_depositor_comments 'Adding full bibliography for 7127904--7127909.cif.'
_cod_database_code 7127907

loop_
_symmetry_equiv_pos_as_xyz
'x, y, z'
'-x+1/2, -y, z+1/2'
'-x, y+1/2, -z+1/2'
'x+1/2, -y+1/2, -z'

loop_
_atom_site_label
_atom_site_type_symbol
_atom_site_fract_x
_atom_site_fract_y
_atom_site_fract_z
_atom_site_U_iso_or_equiv
_atom_site_adp_type
_atom_site_occupancy
_atom_site_calc_flag
_atom_site_disorder_assembly
_atom_site_disorder_group
Te1 Te 1.0725(4) 0.58914(12) 0.7770(4) 0.0827(12) Uani 0.60(2) d A 1
Te1A Te 1.0840(3) 0.58974(18) 0.7598(6) 0.0779(17) Uani 0.40(2) d A 2
Te2 Te 0.6031(3) 0.65119(12) 0.7439(6) 0.0898(16) Uani 0.56(2) d B 1
Te2A Te 0.6033(3) 0.6559(3) 0.7734(6) 0.0812(19) Uani 0.44(2) d B 2
K1 K 0.85499(11) 0.67027(7) 0.75238(12) 0.0725(6) Uani 1 d . .
K2 K 0.34987(9) 0.57195(5) 0.76472(9) 0.0490(4) Uani 1 d . .
Si1 Si 0.95411(12) 0.38986(7) 0.80857(11) 0.0412(5) Uani 1 d . .
Si2 Si 0.92973(11) 0.40630(6) 0.66190(10) 0.0374(4) Uani 1 d . .
Si3 Si 0.44616(12) 0.83190(7) 0.65216(11) 0.0442(5) Uani 1 d . .
Si4 Si 0.47527(13) 0.85173(7) 0.79794(12) 0.0489(5) Uani 1 d . .
Al1 Al 1.00164(10) 0.47696(6) 0.74891(10) 0.0313(4) Uani 1 d . .
Al2 Al 0.51489(10) 0.76233(6) 0.74284(10) 0.0338(4) Uani 1 d . .
O1 O 0.9271(3) 0.37840(14) 0.7317(3) 0.0457(11) Uani 1 d . .
O2 O 0.7741(4) 0.6436(2) 0.6460(3) 0.0716(18) Uani 1 d . .
O3 O 0.9830(5) 0.7187(2) 0.7227(3) 0.088(2) Uani 1 d . .
O4 O 0.8454(7) 0.6471(3) 0.8786(5) 0.131(4) Uani 1 d . .
O5 O 0.4530(3) 0.86148(15) 0.7202(3) 0.0534(14) Uani 1 d . .
O6 O 0.2708(4) 0.5882(2) 0.6486(4) 0.082(2) Uani 1 d . .
O7 O 0.4645(4) 0.5096(2) 0.7521(4) 0.098(2) Uani 1 d . .
O8 O 0.3728(4) 0.6062(2) 0.8889(3) 0.0747(19) Uani 1 d . .
N1 N 0.9568(3) 0.44556(18) 0.8153(3) 0.0351(12) Uani 1 d . .
N2 N 1.0017(3) 0.44604(16) 0.6713(2) 0.0292(11) Uani 1 d . .
N3 N 0.5122(3) 0.78942(17) 0.6617(3) 0.0350(12) Uani 1 d . .
N4 N 0.4713(3) 0.79601(19) 0.8080(3) 0.0405(14) Uani 1 d . .
C1 C 0.9256(4) 0.4670(2) 0.8748(3) 0.0401(16) Uani 1 d . .
C2 C 0.9780(5) 0.4773(3) 0.9277(4) 0.052(2) Uani 1 d . .
C3 C 0.9480(6) 0.4981(3) 0.9838(4) 0.067(3) Uani 1 d . .
H3 H 0.9833 0.5055 1.0191 0.08 Uiso 1 calc . .
C4 C 0.8695(7) 0.5083(3) 0.9899(4) 0.072(3) Uani 1 d . .
H4 H 0.8502 0.5218 1.0294 0.086 Uiso 1 calc . .
C5 C 0.8181(6) 0.4985(3) 0.9374(5) 0.065(2) Uani 1 d . .
H5 H 0.7638 0.5065 0.9404 0.078 Uiso 1 calc . .
C6 C 0.8453(5) 0.4773(2) 0.8810(4) 0.0448(17) Uani 1 d . .
C7 C 1.0652(5) 0.4651(3) 0.9269(5) 0.064(2) Uani 1 d . .
H7 H 1.0779 0.4546 0.8808 0.077 Uiso 1 calc . .
C8 C 1.1200(6) 0.5018(4) 0.9418(5) 0.085(3) Uani 1 d . .
H8C H 1.1751 0.492 0.9383 0.128 Uiso 1 calc . .
H8B H 1.11 0.5124 0.9872 0.128 Uiso 1 calc . .
H8A H 1.1107 0.5251 0.9096 0.128 Uiso 1 calc . .
C9 C 1.0815(7) 0.4272(4) 0.9762(5) 0.089(3) Uani 1 d . .
H9C H 1.072 0.4368 1.0223 0.133 Uiso 1 calc . .
H9B H 1.1367 0.4177 0.9716 0.133 Uiso 1 calc . .
H9A H 1.0459 0.4031 0.9657 0.133 Uiso 1 calc . .
C10 C 0.7849(4) 0.4671(3) 0.8255(4) 0.057(2) Uani 1 d . .
H10 H 0.8118 0.4482 0.7919 0.068 Uiso 1 calc . .
C11 C 0.7567(5) 0.5076(3) 0.7893(5) 0.069(3) Uani 1 d . .
H11C H 0.8007 0.5199 0.7635 0.104 Uiso 1 calc . .
H11B H 0.7382 0.5288 0.8222 0.104 Uiso 1 calc . .
H11A H 0.7131 0.5002 0.7589 0.104 Uiso 1 calc . .
C12 C 0.7123(5) 0.4424(3) 0.8531(5) 0.070(3) Uani 1 d . .
H12C H 0.6793 0.4621 0.8796 0.105 Uiso 1 calc . .
H12B H 0.7304 0.4186 0.8815 0.105 Uiso 1 calc . .
H12A H 0.6811 0.431 0.8157 0.105 Uiso 1 calc . .
C13 C 0.8826(5) 0.3644(3) 0.8679(4) 0.054(2) Uani 1 d . .
H13C H 0.8836 0.3331 0.8621 0.08 Uiso 1 calc . .
H13B H 0.829 0.3752 0.8589 0.08 Uiso 1 calc . .
H13A H 0.8976 0.3716 0.914 0.08 Uiso 1 calc . .
C14 C 1.0525(5) 0.3640(3) 0.8228(5) 0.065(2) Uani 1 d . .
H14C H 1.0942 0.3819 0.8028 0.097 Uiso 1 calc . .
H14B H 1.0531 0.3354 0.802 0.097 Uiso 1 calc . .
H14A H 1.062 0.3612 0.871 0.097 Uiso 1 calc . .
C15 C 0.8292(4) 0.4294(3) 0.6480(4) 0.052(2) Uani 1 d . .
H15C H 0.8214 0.4541 0.6779 0.077 Uiso 1 calc . .
H15B H 0.789 0.4074 0.6573 0.077 Uiso 1 calc . .
H15A H 0.8244 0.4389 0.6014 0.077 Uiso 1 calc . .
C16 C 0.9517(5) 0.3693(2) 0.5912(4) 0.0496(19) Uani 1 d . .
H16C H 0.9174 0.3439 0.5941 0.074 Uiso 1 calc . .
H16B H 1.0074 0.3603 0.5934 0.074 Uiso 1 calc . .
H16A H 0.942 0.3842 0.5487 0.074 Uiso 1 calc . .
C17 C 1.0546(4) 0.4550(2) 0.6162(3) 0.0364(15) Uani 1 d . .
C18 C 1.1256(4) 0.4312(3) 0.6088(4) 0.051(2) Uani 1 d . .
C19 C 1.1743(5) 0.4397(3) 0.5544(4) 0.065(3) Uani 1 d . .
H19 H 1.2212 0.4231 0.5486 0.078 Uiso 1 calc . .
C20 C 1.1568(5) 0.4712(3) 0.5091(4) 0.060(2) Uani 1 d . .
H20 H 1.1915 0.4767 0.4726 0.072 Uiso 1 calc . .
C21 C 1.0879(5) 0.4951(3) 0.5168(4) 0.051(2) Uani 1 d . .
H21 H 1.0759 0.5172 0.4853 0.061 Uiso 1 calc . .
C22 C 1.0360(4) 0.4876(2) 0.5696(3) 0.0374(15) Uani 1 d . .
C23 C 1.1508(5) 0.3969(3) 0.6589(4) 0.061(2) Uani 1 d . .
H23 H 1.1041 0.3898 0.6876 0.074 Uiso 1 calc . .
C24 C 1.2163(6) 0.4144(4) 0.7038(5) 0.079(3) Uani 1 d . .
H24C H 1.1973 0.4401 0.7273 0.119 Uiso 1 calc . .
H24B H 1.2626 0.4219 0.6765 0.119 Uiso 1 calc . .
H24A H 1.2313 0.3923 0.7367 0.119 Uiso 1 calc . .
C25 C 1.1787(6) 0.3557(3) 0.6251(6) 0.084(3) Uani 1 d . .
H25C H 1.187 0.3333 0.6591 0.126 Uiso 1 calc . .
H25B H 1.2287 0.3612 0.6015 0.126 Uiso 1 calc . .
H25A H 1.1385 0.346 0.5931 0.126 Uiso 1 calc . .
C26 C 0.9614(4) 0.5146(2) 0.5736(4) 0.0426(17) Uani 1 d . .
H26 H 0.9325 0.5065 0.6155 0.051 Uiso 1 calc . .
C27 C 0.9802(6) 0.5626(2) 0.5768(4) 0.060(2) Uani 1 d . .
H27C H 1.0057 0.5716 0.5349 0.091 Uiso 1 calc . .
H27B H 1.0162 0.5682 0.6144 0.091 Uiso 1 calc . .
H27A H 0.931 0.5789 0.5831 0.091 Uiso 1 calc . .
C28 C 0.9058(5) 0.5058(3) 0.5134(4) 0.066(3) Uani 1 d . .
H28C H 0.8942 0.4749 0.5108 0.099 Uiso 1 calc . .
H28B H 0.9318 0.5151 0.472 0.099 Uiso 1 calc . .
H28A H 0.8562 0.5219 0.5193 0.099 Uiso 1 calc . .
C29 C 0.7549(7) 0.6002(4) 0.6275(5) 0.083(3) Uani 1 d . .
H29B H 0.7105 0.5891 0.655 0.1 Uiso 1 calc . .
H29A H 0.8014 0.5811 0.6336 0.1 Uiso 1 calc . .
C30 C 0.7325(10) 0.6023(4) 0.5576(7) 0.125(5) Uani 1 d . .
H30B H 0.7702 0.5854 0.5302 0.15 Uiso 1 calc . .
H30A H 0.6787 0.5902 0.5514 0.15 Uiso 1 calc . .
C31 C 0.7337(12) 0.6468(5) 0.5372(7) 0.138(5) Uani 1 d . .
H31B H 0.7758 0.6514 0.5033 0.165 Uiso 1 calc . .
H31A H 0.6821 0.6547 0.517 0.165 Uiso 1 calc . .
C32 C 0.7487(6) 0.6729(4) 0.5948(5) 0.079(3) Uani 1 d . .
H32B H 0.6999 0.6883 0.6088 0.095 Uiso 1 calc . .
H32A H 0.7906 0.6944 0.5852 0.095 Uiso 1 calc . .
C33 C 1.0317(10) 0.7146(4) 0.6663(6) 0.115(5) Uani 1 d . .
H33B H 1.0852 0.7047 0.6797 0.138 Uiso 1 calc . .
H33A H 1.037 0.7428 0.6434 0.138 Uiso 1 calc . .
C34 C 0.9940(7) 0.6824(4) 0.6206(5) 0.088(3) Uani 1 d . .
H34C H 1.0269 0.6789 0.5805 0.133 Uiso 1 calc . .
H34B H 0.9892 0.6547 0.6438 0.133 Uiso 1 calc . .
H34A H 0.9411 0.6926 0.6076 0.133 Uiso 1 calc . .
C35 C 1.0192(10) 0.7493(4) 0.7707(7) 0.126(5) Uani 1 d . .
H35B H 1.0711 0.7382 0.7863 0.151 Uiso 1 calc . .
H35A H 1.0278 0.7776 0.749 0.151 Uiso 1 calc . .
C36 C 0.9661(14) 0.7537(6) 0.8259(8) 0.194(10) Uani 1 d . .
H36C H 0.9886 0.7739 0.8586 0.291 Uiso 1 calc . .
H36B H 0.915 0.7648 0.81 0.291 Uiso 1 calc . .
H36A H 0.9582 0.7255 0.8471 0.291 Uiso 1 calc . .
C41 C 0.5577(4) 0.7755(2) 0.6047(3) 0.0372(15) Uani 1 d . .
C42 C 0.6328(4) 0.7942(3) 0.5916(4) 0.0476(19) Uani 1 d . .
C43 C 0.6743(5) 0.7813(3) 0.5351(5) 0.065(3) Uani 1 d . .
H43 H 0.7247 0.7938 0.5265 0.078 Uiso 1 calc . .
C44 C 0.6456(5) 0.7510(3) 0.4911(4) 0.058(2) Uani 1 d . .
H44 H 0.6745 0.7435 0.452 0.069 Uiso 1 calc . .
C45 C 0.5745(5) 0.7321(2) 0.5052(4) 0.0466(18) Uani 1 d . .
H45 H 0.5548 0.7104 0.476 0.056 Uiso 1 calc . .
C46 C 0.5296(4) 0.7435(2) 0.5613(3) 0.0384(15) Uani 1 d . .
C47 C 0.6726(6) 0.8271(3) 0.6378(5) 0.074(3) Uani 0.56(3) d C 1
H47 H 0.634 0.8361 0.6732 0.089 Uiso 0.56(3) calc C 1
C49 C 0.7045(10) 0.8640(6) 0.6076(11) 0.060(5) Uani 0.56(3) d C 1
H49C H 0.6624 0.8797 0.5841 0.09 Uiso 0.56(3) calc C 1
H49B H 0.7278 0.8826 0.642 0.09 Uiso 0.56(3) calc C 1
H49A H 0.7456 0.8555 0.5755 0.09 Uiso 0.56(3) calc C 1
C50 C 0.4515(5) 0.7205(3) 0.5721(4) 0.053(2) Uani 0.56(3) d C 1
H50 H 0.429 0.731 0.6155 0.064 Uiso 0.56(3) calc C 1
C51 C 0.4757(11) 0.6690(5) 0.5824(8) 0.045(4) Uiso 0.56(3) d C 1
H51C H 0.4276 0.652 0.5898 0.068 Uiso 0.56(3) calc C 1
H51B H 0.5031 0.6585 0.5423 0.068 Uiso 0.56(3) calc C 1
H51A H 0.5109 0.6662 0.6213 0.068 Uiso 0.56(3) calc C 1
C63 C 0.5806(6) 0.7761(4) 0.9212(5) 0.084(3) Uani 0.56(3) d C 1
H63 H 0.5933 0.785 0.8743 0.101 Uiso 0.56(3) calc C 1
C64 C 0.6347(14) 0.7447(9) 0.9375(12) 0.084(7) Uiso 0.56(3) d C 1
H64A H 0.6885 0.7563 0.9336 0.126 Uiso 0.56(3) calc C 1
H64B H 0.6254 0.735 0.9835 0.126 Uiso 0.56(3) calc C 1
H64C H 0.6286 0.7202 0.9068 0.126 Uiso 0.56(3) calc C 1
C65 C 0.5960(14) 0.8213(8) 0.9703(11) 0.088(7) Uiso 0.56(3) d C 1
H65A H 0.5572 0.8436 0.9584 0.132 Uiso 0.56(3) calc C 1
H65B H 0.5897 0.8136 1.0176 0.132 Uiso 0.56(3) calc C 1
H65C H 0.6497 0.8323 0.9627 0.132 Uiso 0.56(3) calc C 1
C47A C 0.6726(6) 0.8271(3) 0.6378(5) 0.074(3) Uani 0.44(3) d C 2
H47A H 0.6339 0.8348 0.6738 0.089 Uiso 0.44(3) calc C 2
C49A C 0.6854(19) 0.8735(9) 0.5857(15) 0.067(8) Uiso 0.44(3) d C 2
H49F H 0.6339 0.8825 0.5679 0.101 Uiso 0.44(3) calc C 2
H49E H 0.7084 0.897 0.6121 0.101 Uiso 0.44(3) calc C 2
H49D H 0.7211 0.8663 0.5485 0.101 Uiso 0.44(3) calc C 2
C50A C 0.4515(5) 0.7205(3) 0.5721(4) 0.053(2) Uani 0.44(3) d C 2
H50A H 0.4291 0.7296 0.6163 0.064 Uiso 0.44(3) calc C 2
C51A C 0.4457(18) 0.6772(8) 0.5672(13) 0.071(7) Uiso 0.44(3) d C 2
H51F H 0.3908 0.6684 0.5758 0.106 Uiso 0.44(3) calc C 2
H51E H 0.4613 0.6681 0.5221 0.106 Uiso 0.44(3) calc C 2
H51D H 0.4809 0.6637 0.6002 0.106 Uiso 0.44(3) calc C 2
C63A C 0.5806(6) 0.7761(4) 0.9212(5) 0.084(3) Uani 0.44(3) d C 2
H63A H 0.5956 0.7897 0.8776 0.101 Uiso 0.44(3) calc C 2
C64A C 0.6236(14) 0.7233(9) 0.9269(12) 0.069(7) Uiso 0.44(3) d C 2
H64D H 0.6022 0.705 0.8911 0.103 Uiso 0.44(3) calc C 2
H64E H 0.6813 0.7254 0.9222 0.103 Uiso 0.44(3) calc C 2
H64F H 0.6106 0.7106 0.9705 0.103 Uiso 0.44(3) calc C 2
C65A C 0.6155(15) 0.7995(9) 0.9749(12) 0.068(7) Uiso 0.44(3) d C 2
H65D H 0.6727 0.8024 0.967 0.102 Uiso 0.44(3) calc C 2
H65E H 0.5914 0.8282 0.9775 0.102 Uiso 0.44(3) calc C 2
H65F H 0.6065 0.7841 1.017 0.102 Uiso 0.44(3) calc C 2
C48 C 0.7454(6) 0.8073(4) 0.6712(5) 0.087(3) Uani 1 d . .
H48C H 0.7841 0.7991 0.6368 0.13 Uiso 1 calc C 1
H48B H 0.7295 0.7817 0.6966 0.13 Uiso 1 calc C 1
H48A H 0.7694 0.8284 0.7015 0.13 Uiso 1 calc C 1
C52 C 0.3919(6) 0.7314(5) 0.5175(5) 0.099(4) Uani 1 d . .
H52C H 0.4108 0.7201 0.4745 0.148 Uiso 1 calc C 1
H52B H 0.386 0.7628 0.5144 0.148 Uiso 1 calc C 1
H52A H 0.3405 0.7184 0.5283 0.148 Uiso 1 calc C 1
C53 C 0.4689(6) 0.8654(3) 0.5785(4) 0.062(2) Uani 1 d . .
H53C H 0.5177 0.8818 0.5868 0.094 Uiso 1 calc . .
H53B H 0.425 0.8854 0.5704 0.094 Uiso 1 calc . .
H53A H 0.4761 0.8469 0.5393 0.094 Uiso 1 calc . .
C54 C 0.3400(5) 0.8138(3) 0.6441(5) 0.070(3) Uani 1 d . .
H54C H 0.3047 0.8386 0.65 0.105 Uiso 1 calc . .
H54B H 0.3285 0.7921 0.6785 0.105 Uiso 1 calc . .
H54A H 0.3316 0.8013 0.5996 0.105 Uiso 1 calc . .
C55 C 0.5770(6) 0.8740(3) 0.8130(6) 0.084(3) Uani 1 d . .
H55C H 0.5795 0.9038 0.7968 0.126 Uiso 1 calc . .
H55B H 0.6162 0.8565 0.789 0.126 Uiso 1 calc . .
H55A H 0.5886 0.8734 0.8611 0.126 Uiso 1 calc . .
C56 C 0.4043(6) 0.8802(3) 0.8547(5) 0.074(3) Uani 1 d . .
H56C H 0.3501 0.8767 0.8377 0.111 Uiso 1 calc . .
H56B H 0.4176 0.911 0.8563 0.111 Uiso 1 calc . .
H56A H 0.408 0.868 0.8998 0.111 Uiso 1 calc . .
C57 C 0.4418(5) 0.7782(2) 0.8696(4) 0.0454(18) Uani 1 d . .
C58 C 0.4933(5) 0.7677(3) 0.9225(4) 0.054(2) Uani 1 d . .
C59 C 0.4627(7) 0.7493(3) 0.9809(4) 0.070(3) Uani 1 d . .
H59 H 0.4977 0.7412 1.016 0.084 Uiso 1 calc . .
C60 C 0.3828(7) 0.7428(3) 0.9883(5) 0.069(3) Uani 1 d . .
H60 H 0.3622 0.7313 1.0289 0.083 Uiso 1 calc . .
C61 C 0.3330(6) 0.7530(3) 0.9365(5) 0.063(2) Uani 1 d . .
H61 H 0.2777 0.7481 0.9423 0.076 Uiso 1 calc . .
C62 C 0.3585(5) 0.7700(2) 0.8764(4) 0.0477(19) Uani 1 d . .
C66 C 0.2997(4) 0.7805(3) 0.8223(4) 0.052(2) Uani 1 d . .
H66 H 0.327 0.7991 0.7884 0.063 Uiso 1 calc . .
C67 C 0.2722(5) 0.7397(3) 0.7873(5) 0.063(2) Uani 1 d . .
H67C H 0.2419 0.7219 0.8188 0.094 Uiso 1 calc . .
H67B H 0.3185 0.7235 0.7716 0.094 Uiso 1 calc . .
H67A H 0.2386 0.7473 0.7491 0.094 Uiso 1 calc . .
C68 C 0.2272(5) 0.8051(3) 0.8477(6) 0.074(3) Uani 1 d . .
H68C H 0.2444 0.8313 0.871 0.111 Uiso 1 calc . .
H68B H 0.1972 0.7868 0.8787 0.111 Uiso 1 calc . .
H68A H 0.1933 0.813 0.8097 0.111 Uiso 1 calc . .
C69 C 0.2320(9) 0.6257(5) 0.6109(10) 0.136(6) Uani 1 d . .
H69B H 0.2581 0.6317 0.5675 0.164 Uiso 1 calc . .
H69A H 0.1743 0.6215 0.6043 0.164 Uiso 1 calc . .
C70 C 0.2490(8) 0.6567(5) 0.6591(6) 0.113(4) Uani 1 d . .
H70C H 0.2284 0.6847 0.6444 0.17 Uiso 1 calc . .
H70B H 0.224 0.6486 0.7016 0.17 Uiso 1 calc . .
H70A H 0.3066 0.6586 0.6652 0.17 Uiso 1 calc . .
C71 C 0.2472(7) 0.5534(5) 0.6080(5) 0.095(4) Uani 1 d . .
H71B H 0.2547 0.5605 0.5601 0.114 Uiso 1 calc . .
H71A H 0.1906 0.5464 0.6157 0.114 Uiso 1 calc . .
C72 C 0.3039(9) 0.5128(5) 0.6296(6) 0.123(6) Uani 1 d . .
H72C H 0.29 0.4874 0.6027 0.184 Uiso 1 calc . .
H72B H 0.3596 0.5203 0.6218 0.184 Uiso 1 calc . .
H72A H 0.2959 0.5062 0.6771 0.184 Uiso 1 calc . .
C73 C 0.4867(14) 0.4785(7) 0.7896(12) 0.096(7) Uiso 0.61(2) d D 1
H73B H 0.5286 0.4875 0.8214 0.115 Uiso 0.61(2) calc D 1
H73A H 0.5056 0.4536 0.7631 0.115 Uiso 0.61(2) calc D 1
C74 C 0.4104(17) 0.4691(8) 0.8243(13) 0.103(8) Uiso 0.61(2) d D 1
H74C H 0.4179 0.4453 0.8558 0.155 Uiso 0.61(2) calc D 1
H74B H 0.3929 0.4948 0.8488 0.155 Uiso 0.61(2) calc D 1
H74A H 0.3701 0.4612 0.7911 0.155 Uiso 0.61(2) calc D 1
C75 C 0.5385(15) 0.5214(8) 0.7038(14) 0.097(9) Uiso 0.61(2) d D 1
H75B H 0.5838 0.531 0.7317 0.117 Uiso 0.61(2) calc D 1
H75A H 0.555 0.4951 0.6793 0.117 Uiso 0.61(2) calc D 1
C76 C 0.5187(13) 0.5560(8) 0.6545(11) 0.100(7) Uiso 0.61(2) d D 1
H76C H 0.5652 0.5619 0.6265 0.15 Uiso 0.61(2) calc D 1
H76B H 0.4746 0.5464 0.6261 0.15 Uiso 0.61(2) calc D 1
H76A H 0.5034 0.5823 0.6784 0.15 Uiso 0.61(2) calc D 1
C73A C 0.4498(18) 0.4737(8) 0.8211(14) 0.060(7) Uiso 0.39(2) d D 2
H73D H 0.4641 0.444 0.8078 0.072 Uiso 0.39(2) calc D 2
H73C H 0.484 0.4823 0.8591 0.072 Uiso 0.39(2) calc D 2
C74A C 0.3654(14) 0.4754(7) 0.8412(12) 0.054(6) Uiso 0.39(2) d D 2
H74F H 0.3565 0.4559 0.879 0.081 Uiso 0.39(2) calc D 2
H74E H 0.3517 0.5049 0.8545 0.081 Uiso 0.39(2) calc D 2
H74D H 0.332 0.4667 0.8034 0.081 Uiso 0.39(2) calc D 2
C75A C 0.5310(19) 0.5024(11) 0.7413(18) 0.093(10) Uiso 0.39(2) d D 2
H75D H 0.5408 0.4715 0.7318 0.111 Uiso 0.39(2) calc D 2
H75C H 0.5665 0.5124 0.7776 0.111 Uiso 0.39(2) calc D 2
C76A C 0.5367(18) 0.5303(10) 0.6789(16) 0.066(9) Uiso 0.39(2) d D 2
H76F H 0.5907 0.5287 0.6607 0.1 Uiso 0.39(2) calc D 2
H76E H 0.4989 0.5199 0.6452 0.1 Uiso 0.39(2) calc D 2
H76D H 0.5243 0.5603 0.6905 0.1 Uiso 0.39(2) calc D 2
C77 C 0.4498(8) 0.6144(5) 0.9158(6) 0.106(4) Uani 1 d . .
H77B H 0.4474 0.6148 0.9654 0.127 Uiso 1 calc . .
H77A H 0.469 0.6429 0.9004 0.127 Uiso 1 calc . .
C78 C 0.5037(7) 0.5810(4) 0.8938(6) 0.098(4) Uani 1 d . .
H78C H 0.5567 0.5866 0.9121 0.148 Uiso 1 calc . .
H78B H 0.4847 0.553 0.9095 0.148 Uiso 1 calc . .
H78A H 0.5063 0.581 0.8447 0.148 Uiso 1 calc . .
C79 C 0.3190(9) 0.6382(4) 0.9112(6) 0.097(4) Uani 1 d . .
H79B H 0.336 0.6669 0.8947 0.117 Uiso 1 calc . .
H79A H 0.3183 0.639 0.9608 0.117 Uiso 1 calc . .
C80 C 0.2372(8) 0.6278(4) 0.8851(7) 0.105(4) Uani 1 d . .
H80C H 0.1996 0.6499 0.9003 0.157 Uiso 1 calc . .
H80B H 0.2382 0.6273 0.836 0.157 Uiso 1 calc . .
H80A H 0.2206 0.5995 0.9019 0.157 Uiso 1 calc . .
O1C O 1.1007(2) 0.49453(14) 0.7656(3) 0.0414(11) Uani 1 d . .
O2C O 1.2112(3) 0.53158(18) 0.7843(3) 0.0577(15) Uani 1 d . .
O3C O 0.9482(2) 0.52675(14) 0.7424(2) 0.0406(10) Uani 1 d . .
O4C O 0.9110(3) 0.59475(18) 0.7406(3) 0.0659(15) Uani 1 d . .
O5C O 0.6156(2) 0.74796(15) 0.7594(3) 0.0435(11) Uani 1 d . .
O6C O 0.7308(3) 0.7148(2) 0.7740(4) 0.0763(19) Uani 1 d . .
O7C O 0.4649(2) 0.71186(13) 0.7448(2) 0.0399(11) Uani 1 d . .
O8C O 0.4331(3) 0.64281(16) 0.7478(3) 0.0604(14) Uani 1 d . .
C1C C 1.1400(4) 0.5290(2) 0.7734(4) 0.0443(17) Uani 1 d . .
C2C C 0.9603(4) 0.5671(2) 0.7482(4) 0.0476(17) Uani 1 d . .
C3C C 0.6598(4) 0.7147(3) 0.7649(5) 0.058(2) Uani 1 d . .
C4C C 0.4810(4) 0.6716(2) 0.7490(4) 0.0476(18) Uani 1 d . .
C37 C 0.885(4) 0.6172(18) 0.909(3) 0.40(3) Uiso 0.50(2) d E 1
H37A H 0.883 0.5901 0.8831 0.485 Uiso 0.50(2) calc E 1
H37B H 0.8613 0.6117 0.9538 0.485 Uiso 0.50(2) calc E 1
C38 C 0.972(4) 0.6330(18) 0.917(3) 0.24(3) Uiso 0.50(2) d E 1
H38A H 1.0031 0.6109 0.9398 0.363 Uiso 0.50(2) calc E 1
H38B H 0.9945 0.6382 0.8722 0.363 Uiso 0.50(2) calc E 1
H38C H 0.9729 0.6597 0.9427 0.363 Uiso 0.50(2) calc E 1
C39 C 0.735(3) 0.6229(12) 0.951(2) 0.142(14) Uiso 0.50(2) d E 1
H39A H 0.6863 0.6055 0.9485 0.214 Uiso 0.50(2) calc E 1
H39B H 0.7708 0.6105 0.9843 0.214 Uiso 0.50(2) calc E 1
H39C H 0.721 0.6525 0.9639 0.214 Uiso 0.50(2) calc E 1
C40 C 0.766(3) 0.6232(17) 0.898(3) 0.20(2) Uiso 0.50(2) d E 1
H40A H 0.7255 0.634 0.8665 0.238 Uiso 0.50(2) calc E 1
H40B H 0.7747 0.5926 0.8866 0.238 Uiso 0.50(2) calc E 1
C37A C 0.885(4) 0.6172(18) 0.909(3) 0.40(3) Uiso 0.50(2) d E 2
H37C H 0.8596 0.5886 0.9034 0.485 Uiso 0.50(2) calc E 2
H37D H 0.9405 0.6159 0.8936 0.485 Uiso 0.50(2) calc E 2
C38A C 0.880(3) 0.6296(15) 0.967(2) 0.175(18) Uiso 0.50(2) d E 2
H38D H 0.9086 0.6572 0.9741 0.21 Uiso 0.50(2) calc E 2
H38E H 0.8997 0.6078 0.9992 0.21 Uiso 0.50(2) calc E 2
C39A C 0.789(3) 0.6349(13) 0.9694(19) 0.137(12) Uiso 0.50(2) d E 2
H39D H 0.7597 0.6092 0.9538 0.164 Uiso 0.50(2) calc E 2
H39E H 0.769 0.645 1.0133 0.164 Uiso 0.50(2) calc E 2
C40A C 0.7943(17) 0.6632(10) 0.9280(14) 0.106(10) Uiso 0.50(2) d E 2
H40C H 0.8163 0.6898 0.9482 0.128 Uiso 0.50(2) calc E 2
H40D H 0.7415 0.6698 0.9088 0.128 Uiso 0.50(2) calc E 2

loop_
_atom_site_aniso_label
_atom_site_aniso_U_11
_atom_site_aniso_U_22
_atom_site_aniso_U_33
_atom_site_aniso_U_23
_atom_site_aniso_U_13
_atom_site_aniso_U_12
Te1 0.104(2) 0.0394(11) 0.104(3) -0.0053(12) -0.0424(17) -0.0113(11)
Te1A 0.041(2) 0.0491(16) 0.143(5) 0.041(3) -0.0166(19) -0.0146(8)
Te2 0.0447(9) 0.0408(8) 0.184(5) -0.0070(17) 0.0282(19) 0.0049(6)
Te2A 0.0460(12) 0.056(2) 0.142(4) 0.039(2) -0.0005(19) 0.0163(13)
K1 0.0554(10) 0.0748(12) 0.0872(15) -0.0005(12) 0.0027(11) 0.0261(9)
K2 0.0440(8) 0.0522(9) 0.0508(10) -0.0021(8) -0.0020(8) -0.0149(7)
Si1 0.0353(10) 0.0434(11) 0.0450(12) 0.0105(9) 0.0061(9) -0.0003(8)
Si2 0.0344(9) 0.0381(10) 0.0396(11) -0.0021(9) 0.0053(8) -0.0052(8)
Si3 0.0413(11) 0.0400(10) 0.0513(12) 0.0078(9) 0.0075(10) 0.0083(8)
Si4 0.0448(12) 0.0450(11) 0.0570(14) -0.0122(10) 0.0190(10) -0.0042(9)
Al1 0.0248(8) 0.0360(9) 0.0331(10) 0.0062(8) 0.0007(8) -0.0021(7)
Al2 0.0272(9) 0.0376(9) 0.0366(11) -0.0028(9) 0.0035(9) 0.0024(7)
O1 0.052(3) 0.041(2) 0.044(3) 0.004(2) 0.010(3) -0.008(2)
O2 0.058(4) 0.084(5) 0.073(4) -0.005(4) -0.016(3) 0.002(3)
O3 0.128(6) 0.070(4) 0.065(4) -0.007(3) 0.006(4) 0.013(4)
O4 0.150(9) 0.119(8) 0.123(8) 0.011(6) 0.032(7) 0.040(7)
O5 0.063(3) 0.031(2) 0.066(4) 0.002(2) 0.023(3) 0.007(2)
O6 0.066(4) 0.081(5) 0.099(5) 0.028(4) -0.013(4) -0.013(4)
O7 0.083(5) 0.090(5) 0.121(7) -0.028(5) -0.038(5) 0.032(4)
O8 0.090(5) 0.080(5) 0.054(4) 0.002(3) -0.012(4) -0.014(4)
N1 0.028(3) 0.047(3) 0.030(3) 0.007(2) 0.001(2) -0.001(2)
N2 0.026(3) 0.036(3) 0.026(3) 0.006(2) 0.005(2) -0.003(2)
N3 0.031(3) 0.037(3) 0.037(3) -0.007(2) 0.005(2) 0.000(2)
N4 0.037(3) 0.048(3) 0.036(3) -0.003(3) 0.013(3) 0.005(3)
C1 0.039(4) 0.046(4) 0.035(4) 0.005(3) 0.007(3) -0.009(3)
C2 0.065(5) 0.054(5) 0.036(4) 0.009(4) -0.002(4) -0.017(4)
C3 0.081(7) 0.078(6) 0.041(5) 0.001(4) -0.006(5) -0.025(5)
C4 0.103(9) 0.073(6) 0.039(5) -0.021(4) 0.019(5) -0.011(6)
C5 0.065(6) 0.070(6) 0.059(6) -0.006(5) 0.024(5) 0.000(5)
C6 0.049(4) 0.045(4) 0.040(4) -0.008(3) 0.009(4) -0.007(3)
C7 0.054(5) 0.083(6) 0.056(5) 0.014(5) -0.018(4) -0.018(5)
C8 0.072(7) 0.115(9) 0.070(7) 0.011(6) -0.022(5) -0.037(6)
C9 0.102(8) 0.096(8) 0.068(7) 0.033(6) -0.029(6) -0.006(6)
C10 0.034(4) 0.082(6) 0.055(5) -0.008(5) 0.009(4) 0.001(4)
C11 0.039(4) 0.100(7) 0.069(6) 0.009(5) 0.009(4) 0.011(4)
C12 0.041(5) 0.090(7) 0.080(7) -0.022(5) 0.009(5) -0.006(4)
C13 0.051(5) 0.056(5) 0.054(5) 0.017(4) 0.015(4) -0.006(4)
C14 0.044(5) 0.067(5) 0.083(6) 0.020(5) 0.001(4) 0.013(4)
C15 0.032(4) 0.060(5) 0.063(5) -0.004(4) -0.006(4) -0.007(3)
C16 0.049(4) 0.051(4) 0.049(4) -0.002(4) 0.009(4) -0.009(3)
C17 0.032(4) 0.045(4) 0.032(4) 0.003(3) 0.003(3) -0.004(3)
C18 0.036(4) 0.072(5) 0.044(5) 0.003(4) 0.010(3) 0.013(4)
C19 0.042(5) 0.098(7) 0.056(5) 0.017(5) 0.019(4) 0.018(5)
C20 0.035(4) 0.100(7) 0.044(5) 0.008(5) 0.015(4) -0.009(4)
C21 0.044(4) 0.070(5) 0.039(4) 0.013(4) -0.002(4) -0.012(4)
C22 0.037(4) 0.046(4) 0.030(4) 0.001(3) 0.000(3) -0.005(3)
C23 0.047(5) 0.084(6) 0.054(5) 0.020(5) 0.010(4) 0.026(4)
C24 0.082(7) 0.092(8) 0.063(6) 0.007(5) 0.001(5) 0.043(6)
C25 0.079(7) 0.085(7) 0.088(8) 0.010(6) 0.013(6) 0.042(6)
C26 0.041(4) 0.053(4) 0.035(4) 0.000(3) -0.008(3) 0.005(3)
C27 0.079(6) 0.043(4) 0.060(5) 0.010(4) 0.003(5) 0.003(4)
C28 0.044(5) 0.101(7) 0.054(5) -0.005(5) -0.013(4) 0.016(5)
C29 0.077(7) 0.093(8) 0.079(6) -0.016(6) 0.008(5) 0.006(6)
C30 0.166(12) 0.100(8) 0.109(8) -0.034(7) -0.057(9) 0.009(9)
C31 0.214(15) 0.113(8) 0.086(9) -0.022(8) -0.042(10) 0.035(11)
C32 0.073(6) 0.090(8) 0.076(7) 0.006(6) -0.023(6) -0.007(6)
C33 0.173(14) 0.098(9) 0.073(8) -0.014(7) 0.025(9) -0.019(9)
C34 0.110(9) 0.101(8) 0.055(6) -0.007(6) 0.006(6) -0.013(7)
C35 0.183(15) 0.095(9) 0.100(10) -0.008(8) 0.004(11) -0.048(9)
C36 0.33(3) 0.156(16) 0.093(11) -0.056(11) 0.051(16) -0.045(18)
C41 0.038(4) 0.038(4) 0.036(4) -0.008(3) -0.001(3) 0.001(3)
C42 0.031(4) 0.057(5) 0.055(5) -0.019(4) 0.011(3) -0.011(3)
C43 0.043(5) 0.074(6) 0.078(6) -0.027(5) 0.023(4) -0.014(4)
C44 0.051(5) 0.068(5) 0.054(5) -0.020(4) 0.015(4) 0.000(4)
C45 0.054(5) 0.047(4) 0.039(4) -0.010(3) -0.006(4) 0.001(4)
C46 0.041(4) 0.043(4) 0.031(3) 0.001(3) -0.004(3) -0.001(3)
C47 0.061(6) 0.089(7) 0.073(6) -0.040(5) 0.027(5) -0.037(5)
C49 0.043(9) 0.058(10) 0.079(13) -0.009(10) -0.032(9) 0.005(7)
C50 0.057(5) 0.065(5) 0.037(4) -0.007(4) -0.003(3) -0.032(4)
C63 0.063(6) 0.143(10) 0.047(5) -0.007(6) -0.001(5) 0.000(7)
C47A 0.061(6) 0.089(7) 0.073(6) -0.040(5) 0.027(5) -0.037(5)
C50A 0.057(5) 0.065(5) 0.037(4) -0.007(4) -0.003(3) -0.032(4)
C63A 0.063(6) 0.143(10) 0.047(5) -0.007(6) -0.001(5) 0.000(7)
C48 0.055(6) 0.122(9) 0.082(7) -0.017(7) -0.005(5) -0.044(6)
C52 0.052(6) 0.180(12) 0.065(6) 0.001(7) -0.018(5) -0.030(7)
C53 0.073(6) 0.054(5) 0.059(5) 0.020(4) 0.014(5) 0.018(4)
C54 0.040(5) 0.082(7) 0.088(7) 0.018(5) -0.011(5) 0.013(4)
C55 0.064(6) 0.086(7) 0.101(8) -0.022(6) 0.016(6) -0.022(5)
C56 0.080(7) 0.053(5) 0.089(7) -0.026(5) 0.042(6) -0.001(4)
C57 0.051(5) 0.045(4) 0.041(4) -0.009(3) 0.012(4) 0.004(3)
C58 0.057(5) 0.071(5) 0.034(4) -0.006(4) 0.006(4) 0.006(4)
C59 0.090(8) 0.088(7) 0.033(4) -0.004(4) 0.001(5) 0.011(6)
C60 0.093(8) 0.065(6) 0.050(5) 0.007(4) 0.020(5) -0.002(5)
C61 0.063(6) 0.049(5) 0.077(6) 0.003(4) 0.028(5) -0.005(4)
C62 0.054(5) 0.035(4) 0.054(5) 0.005(3) 0.020(4) 0.006(3)
C66 0.042(4) 0.047(4) 0.068(6) -0.001(4) 0.011(4) 0.001(3)
C67 0.041(4) 0.057(5) 0.090(7) 0.005(5) 0.001(4) 0.005(4)
C68 0.042(5) 0.066(6) 0.115(8) 0.006(6) 0.022(5) 0.013(4)
C69 0.093(10) 0.154(16) 0.162(15) -0.013(10) 0.003(10) -0.011(10)
C70 0.097(9) 0.157(13) 0.085(9) 0.038(7) -0.014(7) -0.019(9)
C71 0.077(7) 0.148(12) 0.061(7) 0.019(7) -0.016(6) -0.049(8)
C72 0.122(11) 0.155(14) 0.090(9) -0.031(9) 0.010(8) -0.072(11)
C77 0.121(11) 0.134(11) 0.063(7) -0.006(7) -0.033(7) -0.048(9)
C78 0.085(8) 0.118(10) 0.092(9) 0.043(8) -0.033(7) -0.034(7)
C79 0.153(12) 0.075(7) 0.063(7) -0.009(6) -0.002(8) -0.008(8)
C80 0.108(10) 0.096(9) 0.110(10) -0.037(8) -0.021(8) 0.019(8)
O1C 0.030(2) 0.043(2) 0.051(3) 0.003(2) 0.003(2) -0.0025(18)
O2C 0.039(3) 0.066(4) 0.069(4) 0.005(3) -0.007(3) -0.022(2)
O3C 0.034(2) 0.045(3) 0.044(3) 0.006(2) 0.003(2) 0.0052(18)
O4C 0.070(4) 0.056(3) 0.072(4) 0.006(3) -0.006(3) 0.019(3)
O5C 0.028(2) 0.052(3) 0.050(3) 0.000(2) -0.001(2) 0.0044(18)
O6C 0.030(3) 0.080(4) 0.119(5) 0.016(4) -0.005(3) 0.011(2)
O7C 0.033(2) 0.035(2) 0.051(3) 0.005(2) 0.004(2) 0.0008(17)
O8C 0.049(3) 0.051(3) 0.081(4) 0.007(3) 0.005(3) -0.006(2)
C1C 0.042(4) 0.051(4) 0.041(4) 0.008(3) -0.005(3) -0.011(3)
C2C 0.050(4) 0.050(4) 0.043(4) 0.008(4) -0.005(4) 0.007(3)
C3C 0.043(4) 0.063(5) 0.068(6) 0.015(5) 0.004(4) 0.010(3)
C4C 0.033(3) 0.054(4) 0.056(5) 0.013(4) 0.011(4) -0.003(3)

loop_
_atom_type_symbol
_atom_type_description
_atom_type_scat_dispersion_real
_atom_type_scat_dispersion_imag
_atom_type_scat_source
C C 0.0033 0.0016 'International Tables Vol C Tables 4.2.6.8 and 6.1.1.4'
H H 0 0 'International Tables Vol C Tables 4.2.6.8 and 6.1.1.4'
N N 0.0061 0.0033 'International Tables Vol C Tables 4.2.6.8 and 6.1.1.4'
O O 0.0106 0.006 'International Tables Vol C Tables 4.2.6.8 and 6.1.1.4'
Al Al 0.0645 0.0514 'International Tables Vol C Tables 4.2.6.8 and 6.1.1.4'
Si Si 0.0817 0.0704 'International Tables Vol C Tables 4.2.6.8 and 6.1.1.4'
K K 0.2009 0.2494 'International Tables Vol C Tables 4.2.6.8 and 6.1.1.4'
Te Te -0.5308 1.6751 'International Tables Vol C Tables 4.2.6.8 and 6.1.1.4'

loop_
_exptl_crystal_face_index_h
_exptl_crystal_face_index_k
_exptl_crystal_face_index_l
_exptl_crystal_face_perp_dist
6 21 26 0.0715
15 19 15 0.0766
-12 24 0 0.0701
12 -24 10 0.0864
0 -17 35 0.0878
-13 -13 30 0.1048
-24 0 5 0.0847
22 6 -16 0.0986
12 -16 30 0.109
24 -1 -4 0.0781
-5 -27 10 0.0841
7 -24 18 0.0837
-16 -21 -1 0.0995
-21 6 -18 0.0723
-15 18 -20 0.0728
16 21 1 0.0959
20 14 8 0.0822
1 27 -13 0.1089
-5 -27 -10 0.0879
-17 -13 -22 0.0962
-15 -2 -34 0.068
-1 -18 -34 0.086
1 18 34 0.0726
16 -21 -3 0.0855
-6 17 -34 0.1042
-7 7 40 0.0953
-11 5 -38 0.0822
13 -11 -33 0.0903
-19 11 -20 0.0741
12 -23 -15 0.0917
19 -14 -15 0.0807

loop_
_geom_angle_atom_site_label_1
_geom_angle_atom_site_label_2
_geom_angle_atom_site_label_3
_geom_angle
_geom_angle_site_symmetry_1
_geom_angle_site_symmetry_3
_geom_angle_publ_flag
C2C Te1 C1C 100.5(3) . . ?
C1C Te1A C2C 98.7(3) . . ?
C4C Te2 C3C 98.1(3) . . ?
C3C Te2A C4C 102.8(4) . . ?
O4C K1 O6C 145.4(2) . . ?
O4C K1 O4 81.9(3) . . ?
O6C K1 O4 86.3(3) . . ?
O4C K1 O2 80.2(2) . . ?
O6C K1 O2 83.3(2) . . ?
O4 K1 O2 130.6(3) . . ?
O4C K1 O3 101.3(2) . . ?
O6C K1 O3 113.2(2) . . ?
O4 K1 O3 114.4(3) . . ?
O2 K1 O3 114.1(2) . . ?
O4C K1 C36 121.3(4) . . ?
O6C K1 C36 88.2(4) . . ?
O4 K1 C36 80.4(4) . . ?
O2 K1 C36 146.8(4) . . ?
O3 K1 C36 41.9(3) . . ?
O8C K2 O2C 150.99(18) . 1_455 ?
O8C K2 O6 89.8(2) . . ?
O2C K2 O6 77.49(19) 1_455 . ?
O8C K2 O8 73.4(2) . . ?
O2C K2 O8 100.0(2) 1_455 . ?
O6 K2 O8 140.6(2) . . ?
O8C K2 O7 101.6(2) . . ?
O2C K2 O7 107.4(2) 1_455 . ?
O6 K2 O7 113.4(3) . . ?
O8 K2 O7 105.0(2) . . ?
O1 Si1 N1 107.2(3) . . ?
O1 Si1 C14 107.3(4) . . ?
N1 Si1 C14 113.2(4) . . ?
O1 Si1 C13 108.9(3) . . ?
N1 Si1 C13 112.9(3) . . ?
C14 Si1 C13 107.3(4) . . ?
O1 Si2 N2 107.5(3) . . ?
O1 Si2 C16 109.0(3) . . ?
N2 Si2 C16 112.4(3) . . ?
O1 Si2 C15 107.8(3) . . ?
N2 Si2 C15 112.2(3) . . ?
C16 Si2 C15 107.8(4) . . ?
O5 Si3 N3 106.8(3) . . ?
O5 Si3 C53 109.3(4) . . ?
N3 Si3 C53 112.5(3) . . ?
O5 Si3 C54 107.7(4) . . ?
N3 Si3 C54 113.1(4) . . ?
C53 Si3 C54 107.3(4) . . ?
O5 Si4 N4 106.6(3) . . ?
O5 Si4 C56 110.1(4) . . ?
N4 Si4 C56 112.0(4) . . ?
O5 Si4 C55 107.2(4) . . ?
N4 Si4 C55 112.5(4) . . ?
C56 Si4 C55 108.3(5) . . ?
O1C Al1 O3C 102.7(2) . . ?
O1C Al1 N1 114.7(3) . . ?
O3C Al1 N1 107.9(2) . . ?
O1C Al1 N2 108.6(2) . . ?
O3C Al1 N2 113.1(2) . . ?
N1 Al1 N2 109.9(2) . . ?
O7C Al2 O5C 103.1(2) . . ?
O7C Al2 N4 107.3(2) . . ?
O5C Al2 N4 113.2(3) . . ?
O7C Al2 N3 114.4(3) . . ?
O5C Al2 N3 107.6(2) . . ?
N4 Al2 N3 111.1(3) . . ?
Si1 O1 Si2 132.3(3) . . ?
C29 O2 C32 110.1(7) . . ?
C29 O2 K1 128.0(6) . . ?
C32 O2 K1 121.7(6) . . ?
C33 O3 C35 109.8(10) . . ?
C33 O3 K1 126.6(7) . . ?
C35 O3 K1 123.0(7) . . ?
C37A O4 C40A 104(3) . . ?
C37 O4 C40 89(3) . . ?
C37A O4 K1 128(3) . . ?
C37 O4 K1 128(3) . . ?
C40A O4 K1 128.0(13) . . ?
C40 O4 K1 115(2) . . ?
Si4 O5 Si3 134.6(3) . . ?
C71 O6 C69 100.3(9) . . ?
C71 O6 K2 119.2(7) . . ?
C69 O6 K2 140.2(8) . . ?
C73 O7 C75 107.1(15) . . ?
C75A O7 C73A 99(2) . . ?
C75A O7 K2 146.3(18) . . ?
C73 O7 K2 133.2(13) . . ?
C75 O7 K2 116.0(10) . . ?
C73A O7 K2 105.7(10) . . ?
C79 O8 C77 109.8(9) . . ?
C79 O8 K2 118.0(6) . . ?
C77 O8 K2 122.7(7) . . ?
C1 N1 Si1 120.5(4) . . ?
C1 N1 Al1 120.1(4) . . ?
Si1 N1 Al1 119.3(3) . . ?
C17 N2 Si2 119.0(4) . . ?
C17 N2 Al1 123.2(4) . . ?
Si2 N2 Al1 117.7(3) . . ?
C41 N3 Si3 118.8(5) . . ?
C41 N3 Al2 123.5(4) . . ?
Si3 N3 Al2 117.6(3) . . ?
C57 N4 Si4 119.6(5) . . ?
C57 N4 Al2 122.0(5) . . ?
Si4 N4 Al2 118.1(3) . . ?
C6 C1 C2 119.1(7) . . ?
C6 C1 N1 121.7(6) . . ?
C2 C1 N1 119.2(6) . . ?
C3 C2 C1 118.8(8) . . ?
C3 C2 C7 118.5(8) . . ?
C1 C2 C7 122.7(8) . . ?
C4 C3 C2 122.2(9) . . ?
C4 C3 H3 118.9 . . ?
C2 C3 H3 118.9 . . ?
C3 C4 C5 118.9(8) . . ?
C3 C4 H4 120.5 . . ?
C5 C4 H4 120.5 . . ?
C6 C5 C4 120.8(9) . . ?
C6 C5 H5 119.6 . . ?
C4 C5 H5 119.6 . . ?
C5 C6 C1 120.1(8) . . ?
C5 C6 C10 117.8(7) . . ?
C1 C6 C10 122.0(6) . . ?
C8 C7 C2 114.0(9) . . ?
C8 C7 C9 109.9(8) . . ?
C2 C7 C9 110.6(8) . . ?
C8 C7 H7 107.3 . . ?
C2 C7 H7 107.3 . . ?
C9 C7 H7 107.3 . . ?
C7 C8 H8C 109.5 . . ?
C7 C8 H8B 109.5 . . ?
H8C C8 H8B 109.5 . . ?
C7 C8 H8A 109.5 . . ?
H8C C8 H8A 109.5 . . ?
H8B C8 H8A 109.5 . . ?
C7 C9 H9C 109.5 . . ?
C7 C9 H9B 109.5 . . ?
H9C C9 H9B 109.5 . . ?
C7 C9 H9A 109.5 . . ?
H9C C9 H9A 109.5 . . ?
H9B C9 H9A 109.5 . . ?
C11 C10 C6 112.2(7) . . ?
C11 C10 C12 109.3(7) . . ?
C6 C10 C12 111.7(7) . . ?
C11 C10 H10 107.8 . . ?
C6 C10 H10 107.8 . . ?
C12 C10 H10 107.8 . . ?
C10 C11 H11C 109.5 . . ?
C10 C11 H11B 109.5 . . ?
H11C C11 H11B 109.5 . . ?
C10 C11 H11A 109.5 . . ?
H11C C11 H11A 109.5 . . ?
H11B C11 H11A 109.5 . . ?
C10 C12 H12C 109.5 . . ?
C10 C12 H12B 109.5 . . ?
H12C C12 H12B 109.5 . . ?
C10 C12 H12A 109.5 . . ?
H12C C12 H12A 109.5 . . ?
H12B C12 H12A 109.5 . . ?
Si1 C13 H13C 109.5 . . ?
Si1 C13 H13B 109.5 . . ?
H13C C13 H13B 109.5 . . ?
Si1 C13 H13A 109.5 . . ?
H13C C13 H13A 109.5 . . ?
H13B C13 H13A 109.5 . . ?
Si1 C14 H14C 109.5 . . ?
Si1 C14 H14B 109.5 . . ?
H14C C14 H14B 109.5 . . ?
Si1 C14 H14A 109.5 . . ?
H14C C14 H14A 109.5 . . ?
H14B C14 H14A 109.5 . . ?
Si2 C15 H15C 109.5 . . ?
Si2 C15 H15B 109.5 . . ?
H15C C15 H15B 109.5 . . ?
Si2 C15 H15A 109.5 . . ?
H15C C15 H15A 109.5 . . ?
H15B C15 H15A 109.5 . . ?
Si2 C16 H16C 109.5 . . ?
Si2 C16 H16B 109.5 . . ?
H16C C16 H16B 109.5 . . ?
Si2 C16 H16A 109.5 . . ?
H16C C16 H16A 109.5 . . ?
H16B C16 H16A 109.5 . . ?
C22 C17 C18 119.5(6) . . ?
C22 C17 N2 120.3(6) . . ?
C18 C17 N2 120.1(6) . . ?
C19 C18 C17 118.9(7) . . ?
C19 C18 C23 118.9(7) . . ?
C17 C18 C23 122.2(6) . . ?
C20 C19 C18 121.9(8) . . ?
C20 C19 H19 119 . . ?
C18 C19 H19 119 . . ?
C19 C20 C21 119.4(7) . . ?
C19 C20 H20 120.3 . . ?
C21 C20 H20 120.3 . . ?
C20 C21 C22 121.4(7) . . ?
C20 C21 H21 119.3 . . ?
C22 C21 H21 119.3 . . ?
C21 C22 C17 118.8(7) . . ?
C21 C22 C26 118.1(6) . . ?
C17 C22 C26 123.0(6) . . ?
C18 C23 C25 112.5(8) . . ?
C18 C23 C24 110.1(8) . . ?
C25 C23 C24 109.7(7) . . ?
C18 C23 H23 108.2 . . ?
C25 C23 H23 108.2 . . ?
C24 C23 H23 108.2 . . ?
C23 C24 H24C 109.5 . . ?
C23 C24 H24B 109.5 . . ?
H24C C24 H24B 109.5 . . ?
C23 C24 H24A 109.5 . . ?
H24C C24 H24A 109.5 . . ?
H24B C24 H24A 109.5 . . ?
C23 C25 H25C 109.5 . . ?
C23 C25 H25B 109.5 . . ?
H25C C25 H25B 109.5 . . ?
C23 C25 H25A 109.5 . . ?
H25C C25 H25A 109.5 . . ?
H25B C25 H25A 109.5 . . ?
C22 C26 C27 111.7(7) . . ?
C22 C26 C28 111.4(6) . . ?
C27 C26 C28 109.2(7) . . ?
C22 C26 H26 108.1 . . ?
C27 C26 H26 108.1 . . ?
C28 C26 H26 108.1 . . ?
C26 C27 H27C 109.5 . . ?
C26 C27 H27B 109.5 . . ?
H27C C27 H27B 109.5 . . ?
C26 C27 H27A 109.5 . . ?
H27C C27 H27A 109.5 . . ?
H27B C27 H27A 109.5 . . ?
C26 C28 H28C 109.5 . . ?
C26 C28 H28B 109.5 . . ?
H28C C28 H28B 109.5 . . ?
C26 C28 H28A 109.5 . . ?
H28C C28 H28A 109.5 . . ?
H28B C28 H28A 109.5 . . ?
O2 C29 C30 105.4(10) . . ?
O2 C29 H29B 110.7 . . ?
C30 C29 H29B 110.7 . . ?
O2 C29 H29A 110.7 . . ?
C30 C29 H29A 110.7 . . ?
H29B C29 H29A 108.8 . . ?
C31 C30 C29 108.4(11) . . ?
C31 C30 H30B 110 . . ?
C29 C30 H30B 110 . . ?
C31 C30 H30A 110 . . ?
C29 C30 H30A 110 . . ?
H30B C30 H30A 108.4 . . ?
C32 C31 C30 108.5(11) . . ?
C32 C31 H31B 110 . . ?
C30 C31 H31B 110 . . ?
C32 C31 H31A 110 . . ?
C30 C31 H31A 110 . . ?
H31B C31 H31A 108.4 . . ?
C31 C32 O2 105.5(10) . . ?
C31 C32 H32B 110.6 . . ?
O2 C32 H32B 110.6 . . ?
C31 C32 H32A 110.6 . . ?
O2 C32 H32A 110.6 . . ?
H32B C32 H32A 108.8 . . ?
O3 C33 C34 107.6(11) . . ?
O3 C33 H33B 110.2 . . ?
C34 C33 H33B 110.2 . . ?
O3 C33 H33A 110.2 . . ?
C34 C33 H33A 110.2 . . ?
H33B C33 H33A 108.5 . . ?
C33 C34 H34C 109.5 . . ?
C33 C34 H34B 109.5 . . ?
H34C C34 H34B 109.5 . . ?
C33 C34 H34A 109.5 . . ?
H34C C34 H34A 109.5 . . ?
H34B C34 H34A 109.5 . . ?
C36 C35 O3 107.7(12) . . ?
C36 C35 H35B 110.2 . . ?
O3 C35 H35B 110.2 . . ?
C36 C35 H35A 110.2 . . ?
O3 C35 H35A 110.2 . . ?
H35B C35 H35A 108.5 . . ?
C35 C36 K1 86.6(8) . . ?
C35 C36 H36C 109.5 . . ?
K1 C36 H36C 162.5 . . ?
C35 C36 H36B 109.5 . . ?
K1 C36 H36B 69.8 . . ?
H36C C36 H36B 109.5 . . ?
C35 C36 H36A 109.5 . . ?
K1 C36 H36A 56.7 . . ?
H36C C36 H36A 109.5 . . ?
H36B C36 H36A 109.5 . . ?
C46 C41 C42 118.5(6) . . ?
C46 C41 N3 121.5(6) . . ?
C42 C41 N3 120.0(6) . . ?
C43 C42 C41 118.8(7) . . ?
C43 C42 C47A 117.6(7) . . ?
C41 C42 C47A 123.6(7) . . ?
C43 C42 C47 117.6(7) . . ?
C41 C42 C47 123.6(7) . . ?
C44 C43 C42 122.8(8) . . ?
C44 C43 H43 118.6 . . ?
C42 C43 H43 118.6 . . ?
C45 C44 C43 118.2(7) . . ?
C45 C44 H44 120.9 . . ?
C43 C44 H44 120.9 . . ?
C44 C45 C46 122.0(7) . . ?
C44 C45 H45 119 . . ?
C46 C45 H45 119 . . ?
C45 C46 C41 119.6(7) . . ?
C45 C46 C50A 117.7(6) . . ?
C41 C46 C50A 122.7(6) . . ?
C45 C46 C50 117.7(6) . . ?
C41 C46 C50 122.7(6) . . ?
C49 C47 C48 102.1(10) . . ?
C49 C47 C42 117.0(11) . . ?
C48 C47 C42 110.3(8) . . ?
C49 C47 H47 109 . . ?
C48 C47 H47 109 . . ?
C42 C47 H47 109 . . ?
C47 C49 H49C 109.5 . . ?
C47 C49 H49B 109.5 . . ?
H49C C49 H49B 109.5 . . ?
C47 C49 H49A 109.5 . . ?
H49C C49 H49A 109.5 . . ?
H49B C49 H49A 109.5 . . ?
C46 C50 C52 111.5(7) . . ?
C46 C50 C51 104.9(8) . . ?
C52 C50 C51 117.8(9) . . ?
C46 C50 H50 107.4 . . ?
C52 C50 H50 107.4 . . ?
C51 C50 H50 107.4 . . ?
C50 C51 H51C 109.5 . . ?
C50 C51 H51B 109.5 . . ?
H51C C51 H51B 109.5 . . ?
C50 C51 H51A 109.5 . . ?
H51C C51 H51A 109.5 . . ?
H51B C51 H51A 109.5 . . ?
C64 C63 C58 121.7(15) . . ?
C64 C63 C65 110.0(14) . . ?
C58 C63 C65 106.1(11) . . ?
C64 C63 H63 106 . . ?
C58 C63 H63 106 . . ?
C65 C63 H63 106 . . ?
C63 C64 H64A 109.5 . . ?
C63 C64 H64B 109.5 . . ?
H64A C64 H64B 109.5 . . ?
C63 C64 H64C 109.5 . . ?
H64A C64 H64C 109.5 . . ?
H64B C64 H64C 109.5 . . ?
C63 C65 H65A 109.5 . . ?
C63 C65 H65B 109.5 . . ?
H65A C65 H65B 109.5 . . ?
C63 C65 H65C 109.5 . . ?
H65A C65 H65C 109.5 . . ?
H65B C65 H65C 109.5 . . ?
C48 C47A C42 110.3(8) . . ?
C48 C47A C49A 118.8(13) . . ?
C42 C47A C49A 103.8(12) . . ?
C48 C47A H47A 107.8 . . ?
C42 C47A H47A 107.8 . . ?
C49A C47A H47A 107.8 . . ?
C47A C49A H49F 109.5 . . ?
C47A C49A H49E 109.5 . . ?
H49F C49A H49E 109.5 . . ?
C47A C49A H49D 109.5 . . ?
H49F C49A H49D 109.5 . . ?
H49E C49A H49D 109.5 . . ?
C51A C50A C46 121.5(14) . . ?
C51A C50A C52 97.0(15) . . ?
C46 C50A C52 111.5(7) . . ?
C51A C50A H50A 108.6 . . ?
C46 C50A H50A 108.6 . . ?
C52 C50A H50A 108.6 . . ?
C50A C51A H51F 109.5 . . ?
C50A C51A H51E 109.5 . . ?
H51F C51A H51E 109.5 . . ?
C50A C51A H51D 109.5 . . ?
H51F C51A H51D 109.5 . . ?
H51E C51A H51D 109.5 . . ?
C65A C63A C58 118.9(13) . . ?
C65A C63A C64A 104.6(15) . . ?
C58 C63A C64A 103.7(12) . . ?
C65A C63A H63A 109.7 . . ?
C58 C63A H63A 109.7 . . ?
C64A C63A H63A 109.7 . . ?
C63A C64A H64D 109.5 . . ?
C63A C64A H64E 109.5 . . ?
H64D C64A H64E 109.5 . . ?
C63A C64A H64F 109.5 . . ?
H64D C64A H64F 109.5 . . ?
H64E C64A H64F 109.5 . . ?
C63A C65A H65D 109.5 . . ?
C63A C65A H65E 109.5 . . ?
H65D C65A H65E 109.5 . . ?
C63A C65A H65F 109.5 . . ?
H65D C65A H65F 109.5 . . ?
H65E C65A H65F 109.5 . . ?
C47 C48 H48C 109.5 . . ?
C47 C48 H48B 109.5 . . ?
H48C C48 H48B 109.5 . . ?
C47 C48 H48A 109.5 . . ?
H48C C48 H48A 109.5 . . ?
H48B C48 H48A 109.5 . . ?
C50 C52 H52C 109.5 . . ?
C50 C52 H52B 109.5 . . ?
H52C C52 H52B 109.5 . . ?
C50 C52 H52A 109.5 . . ?
H52C C52 H52A 109.5 . . ?
H52B C52 H52A 109.5 . . ?
Si3 C53 H53C 109.5 . . ?
Si3 C53 H53B 109.5 . . ?
H53C C53 H53B 109.5 . . ?
Si3 C53 H53A 109.5 . . ?
H53C C53 H53A 109.5 . . ?
H53B C53 H53A 109.5 . . ?
Si3 C54 H54C 109.5 . . ?
Si3 C54 H54B 109.5 . . ?
H54C C54 H54B 109.5 . . ?
Si3 C54 H54A 109.5 . . ?
H54C C54 H54A 109.5 . . ?
H54B C54 H54A 109.5 . . ?
Si4 C55 H55C 109.5 . . ?
Si4 C55 H55B 109.5 . . ?
H55C C55 H55B 109.5 . . ?
Si4 C55 H55A 109.5 . . ?
H55C C55 H55A 109.5 . . ?
H55B C55 H55A 109.5 . . ?
Si4 C56 H56C 109.5 . . ?
Si4 C56 H56B 109.5 . . ?
H56C C56 H56B 109.5 . . ?
Si4 C56 H56A 109.5 . . ?
H56C C56 H56A 109.5 . . ?
H56B C56 H56A 109.5 . . ?
C58 C57 C62 119.6(7) . . ?
C58 C57 N4 121.3(7) . . ?
C62 C57 N4 119.2(7) . . ?
C59 C58 C57 119.6(8) . . ?
C59 C58 C63 116.7(8) . . ?
C57 C58 C63 123.7(8) . . ?
C59 C58 C63A 116.7(8) . . ?
C57 C58 C63A 123.7(8) . . ?
C60 C59 C58 121.0(9) . . ?
C60 C59 H59 119.5 . . ?
C58 C59 H59 119.5 . . ?
C61 C60 C59 119.1(9) . . ?
C61 C60 H60 120.4 . . ?
C59 C60 H60 120.4 . . ?
C60 C61 C62 123.7(9) . . ?
C60 C61 H61 118.2 . . ?
C62 C61 H61 118.2 . . ?
C61 C62 C57 117.1(8) . . ?
C61 C62 C66 120.1(8) . . ?
C57 C62 C66 122.7(7) . . ?
C62 C66 C67 110.5(7) . . ?
C62 C66 C68 113.5(7) . . ?
C67 C66 C68 109.0(7) . . ?
C62 C66 H66 107.9 . . ?
C67 C66 H66 107.9 . . ?
C68 C66 H66 107.9 . . ?
C66 C67 H67C 109.5 . . ?
C66 C67 H67B 109.5 . . ?
H67C C67 H67B 109.5 . . ?
C66 C67 H67A 109.5 . . ?
H67C C67 H67A 109.5 . . ?
H67B C67 H67A 109.5 . . ?
C66 C68 H68C 109.5 . . ?
C66 C68 H68B 109.5 . . ?
H68C C68 H68B 109.5 . . ?
C66 C68 H68A 109.5 . . ?
H68C C68 H68A 109.5 . . ?
H68B C68 H68A 109.5 . . ?
C70 C69 O6 95.6(13) . . ?
C70 C69 H69B 112.6 . . ?
O6 C69 H69B 112.6 . . ?
C70 C69 H69A 112.6 . . ?
O6 C69 H69A 112.6 . . ?
H69B C69 H69A 110.1 . . ?
C69 C70 H70C 109.5 . . ?
C69 C70 H70B 109.5 . . ?
H70C C70 H70B 109.5 . . ?
C69 C70 H70A 109.5 . . ?
H70C C70 H70A 109.5 . . ?
H70B C70 H70A 109.5 . . ?
O6 C71 C72 105.9(8) . . ?
O6 C71 H71B 110.6 . . ?
C72 C71 H71B 110.6 . . ?
O6 C71 H71A 110.6 . . ?
C72 C71 H71A 110.6 . . ?
H71B C71 H71A 108.7 . . ?
C71 C72 H72C 109.5 . . ?
C71 C72 H72B 109.5 . . ?
H72C C72 H72B 109.5 . . ?
C71 C72 H72A 109.5 . . ?
H72C C72 H72A 109.5 . . ?
H72B C72 H72A 109.5 . . ?
O7 C73 C74 99.6(18) . . ?
O7 C73 H73B 111.9 . . ?
C74 C73 H73B 111.9 . . ?
O7 C73 H73A 111.9 . . ?
C74 C73 H73A 111.9 . . ?
H73B C73 H73A 109.6 . . ?
C73 C74 H74C 109.5 . . ?
C73 C74 H74B 109.5 . . ?
H74C C74 H74B 109.5 . . ?
C73 C74 H74A 109.5 . . ?
H74C C74 H74A 109.5 . . ?
H74B C74 H74A 109.5 . . ?
C76 C75 O7 112.6(18) . . ?
C76 C75 H75B 109.1 . . ?
O7 C75 H75B 109.1 . . ?
C76 C75 H75A 109.1 . . ?
O7 C75 H75A 109.1 . . ?
H75B C75 H75A 107.8 . . ?
C75 C76 H76C 109.5 . . ?
C75 C76 H76B 109.5 . . ?
H76C C76 H76B 109.5 . . ?
C75 C76 H76A 109.5 . . ?
H76C C76 H76A 109.5 . . ?
H76B C76 H76A 109.5 . . ?
C74A C73A O7 108.7(17) . . ?
C74A C73A H73D 110 . . ?
O7 C73A H73D 110 . . ?
C74A C73A H73C 110 . . ?
O7 C73A H73C 110 . . ?
H73D C73A H73C 108.3 . . ?
C73A C74A H74F 109.5 . . ?
C73A C74A H74E 109.5 . . ?
H74F C74A H74E 109.5 . . ?
C73A C74A H74D 109.5 . . ?
H74F C74A H74D 109.5 . . ?
H74E C74A H74D 109.5 . . ?
O7 C75A C76A 96(2) . . ?
O7 C75A H75D 112.6 . . ?
C76A C75A H75D 112.6 . . ?
O7 C75A H75C 112.6 . . ?
C76A C75A H75C 112.6 . . ?
H75D C75A H75C 110.1 . . ?
C75A C76A H76F 109.5 . . ?
C75A C76A H76E 109.5 . . ?
H76F C76A H76E 109.5 . . ?
C75A C76A H76D 109.5 . . ?
H76F C76A H76D 109.5 . . ?
H76E C76A H76D 109.5 . . ?
O8 C77 C78 109.2(10) . . ?
O8 C77 H77B 109.8 . . ?
C78 C77 H77B 109.8 . . ?
O8 C77 H77A 109.8 . . ?
C78 C77 H77A 109.8 . . ?
H77B C77 H77A 108.3 . . ?
C77 C78 H78C 109.5 . . ?
C77 C78 H78B 109.5 . . ?
H78C C78 H78B 109.5 . . ?
C77 C78 H78A 109.5 . . ?
H78C C78 H78A 109.5 . . ?
H78B C78 H78A 109.5 . . ?
O8 C79 C80 109.0(9) . . ?
O8 C79 H79B 109.9 . . ?
C80 C79 H79B 109.9 . . ?
O8 C79 H79A 109.9 . . ?
C80 C79 H79A 109.9 . . ?
H79B C79 H79A 108.3 . . ?
C79 C80 H80C 109.5 . . ?
C79 C80 H80B 109.5 . . ?
H80C C80 H80B 109.5 . . ?
C79 C80 H80A 109.5 . . ?
H80C C80 H80A 109.5 . . ?
H80B C80 H80A 109.5 . . ?
C1C O1C Al1 140.1(5) . . ?
C1C O2C K2 149.4(5) . 1_655 ?
C2C O3C Al1 139.5(4) . . ?
C2C O4C K1 154.7(6) . . ?
C3C O5C Al2 140.5(5) . . ?
C3C O6C K1 141.9(6) . . ?
C4C O7C Al2 139.4(4) . . ?
C4C O8C K2 167.3(5) . . ?
O2C C1C O1C 126.0(7) . . ?
O2C C1C Te1A 113.7(5) . . ?
O1C C1C Te1A 120.1(5) . . ?
O2C C1C Te1 116.8(6) . . ?
O1C C1C Te1 116.9(5) . . ?
O4C C2C O3C 125.4(7) . . ?
O4C C2C Te1 115.1(6) . . ?
O3C C2C Te1 119.4(5) . . ?
O4C C2C Te1A 115.9(6) . . ?
O3C C2C Te1A 118.2(5) . . ?
O6C C3C O5C 126.0(8) . . ?
O6C C3C Te2A 116.4(6) . . ?
O5C C3C Te2A 116.9(5) . . ?
O6C C3C Te2 117.0(6) . . ?
O5C C3C Te2 116.6(6) . . ?
O8C C4C O7C 125.5(6) . . ?
O8C C4C Te2 114.9(5) . . ?
O7C C4C Te2 119.0(5) . . ?
O8C C4C Te2A 118.3(6) . . ?
O7C C4C Te2A 115.7(5) . . ?
O4 C37 C38 108(5) . . ?
O4 C37 H37A 110.2 . . ?
C38 C37 H37A 110.2 . . ?
O4 C37 H37B 110.2 . . ?
C38 C37 H37B 110.2 . . ?
H37A C37 H37B 108.5 . . ?
C37 C38 H38A 109.5 . . ?
C37 C38 H38B 109.5 . . ?
H38A C38 H38B 109.5 . . ?
C37 C38 H38C 109.5 . . ?
H38A C38 H38C 109.5 . . ?
H38B C38 H38C 109.5 . . ?
C40 C39 H39A 109.5 . . ?
C40 C39 H39B 109.5 . . ?
H39A C39 H39B 109.5 . . ?
C40 C39 H39C 109.5 . . ?
H39A C39 H39C 109.5 . . ?
H39B C39 H39C 109.5 . . ?
C39 C40 O4 127(5) . . ?
C39 C40 H40A 105.5 . . ?
O4 C40 H40A 105.5 . . ?
C39 C40 H40B 105.5 . . ?
O4 C40 H40B 105.5 . . ?
H40A C40 H40B 106.1 . . ?
C38A C37A O4 101(5) . . ?
C38A C37A H37C 111.6 . . ?
O4 C37A H37C 111.6 . . ?
C38A C37A H37D 111.6 . . ?
O4 C37A H37D 111.6 . . ?
H37C C37A H37D 109.4 . . ?
C37A C38A C39A 97(5) . . ?
C37A C38A C40A 80(4) . . ?
C39A C38A C40A 38.3(19) . . ?
C37A C38A H38D 112.3 . . ?
C39A C38A H38D 112.3 . . ?
C40A C38A H38D 87.3 . . ?
C37A C38A H38E 112.3 . . ?
C39A C38A H38E 112.3 . . ?
C40A C38A H38E 150.6 . . ?
H38D C38A H38E 109.9 . . ?
C40A C39A C38A 89(4) . . ?
C40A C39A H39D 113.8 . . ?
C38A C39A H39D 113.8 . . ?
C40A C39A H39E 113.8 . . ?
C38A C39A H39E 113.8 . . ?
H39D C39A H39E 111 . . ?
C39A C40A O4 106(3) . . ?
C39A C40A C38A 53(3) . . ?
O4 C40A C38A 68.5(19) . . ?
C39A C40A H40C 110.6 . . ?
O4 C40A H40C 110.6 . . ?
C38A C40A H40C 90.2 . . ?
C39A C40A H40D 110.6 . . ?
O4 C40A H40D 110.6 . . ?
C38A C40A H40D 159.2 . . ?
H40C C40A H40D 108.8 . . ?

loop_
_geom_bond_atom_site_label_1
_geom_bond_atom_site_label_2
_geom_bond_distance
_geom_bond_site_symmetry_2
_geom_bond_publ_flag
Te1 C2C 2.091(9) . ?
Te1 C1C 2.185(9) . ?
Te1A C1C 2.123(10) . ?
Te1A C2C 2.212(9) . ?
Te2 C4C 2.155(8) . ?
Te2 C3C 2.229(10) . ?
Te2A C3C 2.063(11) . ?
Te2A C4C 2.173(8) . ?
K1 O4C 2.536(6) . ?
K1 O6C 2.544(6) . ?
K1 O4 2.626(11) . ?
K1 O2 2.656(7) . ?
K1 O3 2.695(8) . ?
K1 C36 3.516(18) . ?
K2 O8C 2.629(5) . ?
K2 O2C 2.679(5) 1_455 ?
K2 O6 2.721(7) . ?
K2 O8 2.726(7) . ?
K2 O7 2.744(7) . ?
Si1 O1 1.640(6) . ?
Si1 N1 1.733(6) . ?
Si1 C14 1.863(8) . ?
Si1 C13 1.866(7) . ?
Si2 O1 1.641(5) . ?
Si2 N2 1.739(5) . ?
Si2 C16 1.857(8) . ?
Si2 C15 1.860(8) . ?
Si3 O5 1.644(6) . ?
Si3 N3 1.735(6) . ?
Si3 C53 1.841(8) . ?
Si3 C54 1.881(9) . ?
Si4 O5 1.625(6) . ?
Si4 N4 1.741(6) . ?
Si4 C56 1.870(8) . ?
Si4 C55 1.873(9) . ?
Al1 O1C 1.788(5) . ?
Al1 O3C 1.792(5) . ?
Al1 N1 1.811(6) . ?
Al1 N2 1.823(5) . ?
Al2 O7C 1.778(4) . ?
Al2 O5C 1.785(4) . ?
Al2 N4 1.822(6) . ?
Al2 N3 1.826(6) . ?
O2 C29 1.432(13) . ?
O2 C32 1.434(12) . ?
O3 C33 1.398(14) . ?
O3 C35 1.482(14) . ?
O4 C37A 1.29(6) . ?
O4 C37 1.29(6) . ?
O4 C40A 1.40(3) . ?
O4 C40 1.58(5) . ?
O6 C71 1.406(13) . ?
O6 C69 1.531(18) . ?
O7 C75A 1.16(3) . ?
O7 C73 1.28(2) . ?
O7 C75 1.62(3) . ?
O7 C73A 1.79(3) . ?
O8 C79 1.416(14) . ?
O8 C77 1.427(13) . ?
N1 C1 1.458(9) . ?
N2 C17 1.442(8) . ?
N3 C41 1.438(8) . ?
N4 C57 1.438(9) . ?
C1 C6 1.397(10) . ?
C1 C2 1.414(10) . ?
C2 C3 1.387(12) . ?
C2 C7 1.517(12) . ?
C3 C4 1.365(14) . ?
C3 H3 0.95 . ?
C4 C5 1.394(14) . ?
C4 H4 0.95 . ?
C5 C6 1.381(11) . ?
C5 H5 0.95 . ?
C6 C10 1.536(11) . ?
C7 C8 1.495(12) . ?
C7 C9 1.559(12) . ?
C7 H7 1 . ?
C8 H8C 0.98 . ?
C8 H8B 0.98 . ?
C8 H8A 0.98 . ?
C9 H9C 0.98 . ?
C9 H9B 0.98 . ?
C9 H9A 0.98 . ?
C10 C11 1.527(13) . ?
C10 C12 1.545(12) . ?
C10 H10 1 . ?
C11 H11C 0.98 . ?
C11 H11B 0.98 . ?
C11 H11A 0.98 . ?
C12 H12C 0.98 . ?
C12 H12B 0.98 . ?
C12 H12A 0.98 . ?
C13 H13C 0.98 . ?
C13 H13B 0.98 . ?
C13 H13A 0.98 . ?
C14 H14C 0.98 . ?
C14 H14B 0.98 . ?
C14 H14A 0.98 . ?
C15 H15C 0.98 . ?
C15 H15B 0.98 . ?
C15 H15A 0.98 . ?
C16 H16C 0.98 . ?
C16 H16B 0.98 . ?
C16 H16A 0.98 . ?
C17 C22 1.411(9) . ?
C17 C18 1.414(10) . ?
C18 C19 1.387(11) . ?
C18 C23 1.518(11) . ?
C19 C20 1.364(12) . ?
C19 H19 0.95 . ?
C20 C21 1.387(12) . ?
C20 H20 0.95 . ?
C21 C22 1.388(10) . ?
C21 H21 0.95 . ?
C22 C26 1.512(10) . ?
C23 C25 1.521(13) . ?
C23 C24 1.522(14) . ?
C23 H23 1 . ?
C24 H24C 0.98 . ?
C24 H24B 0.98 . ?
C24 H24A 0.98 . ?
C25 H25C 0.98 . ?
C25 H25B 0.98 . ?
C25 H25A 0.98 . ?
C26 C27 1.525(11) . ?
C26 C28 1.549(11) . ?
C26 H26 1 . ?
C27 H27C 0.98 . ?
C27 H27B 0.98 . ?
C27 H27A 0.98 . ?
C28 H28C 0.98 . ?
C28 H28B 0.98 . ?
C28 H28A 0.98 . ?
C29 C30 1.446(15) . ?
C29 H29B 0.99 . ?
C29 H29A 0.99 . ?
C30 C31 1.437(19) . ?
C30 H30B 0.99 . ?
C30 H30A 0.99 . ?
C31 C32 1.431(15) . ?
C31 H31B 0.99 . ?
C31 H31A 0.99 . ?
C32 H32B 0.99 . ?
C32 H32A 0.99 . ?
C33 C34 1.494(15) . ?
C33 H33B 0.99 . ?
C33 H33A 0.99 . ?
C34 H34C 0.98 . ?
C34 H34B 0.98 . ?
C34 H34A 0.98 . ?
C35 C36 1.43(2) . ?
C35 H35B 0.99 . ?
C35 H35A 0.99 . ?
C36 H36C 0.98 . ?
C36 H36B 0.98 . ?
C36 H36A 0.98 . ?
C41 C46 1.400(9) . ?
C41 C42 1.417(10) . ?
C42 C43 1.386(11) . ?
C42 C47A 1.531(11) . ?
C42 C47 1.531(11) . ?
C43 C44 1.372(12) . ?
C43 H43 0.95 . ?
C44 C45 1.365(11) . ?
C44 H44 0.95 . ?
C45 C46 1.397(10) . ?
C45 H45 0.95 . ?
C46 C50A 1.514(10) . ?
C46 C50 1.514(10) . ?
C47 C49 1.40(2) . ?
C47 C48 1.525(15) . ?
C47 H47 1 . ?
C49 H49C 0.98 . ?
C49 H49B 0.98 . ?
C49 H49A 0.98 . ?
C50 C52 1.522(13) . ?
C50 C51 1.659(18) . ?
C50 H50 1 . ?
C51 H51C 0.98 . ?
C51 H51B 0.98 . ?
C51 H51A 0.98 . ?
C63 C64 1.37(2) . ?
C63 C58 1.494(13) . ?
C63 C65 1.73(3) . ?
C63 H63 1 . ?
C64 H64A 0.98 . ?
C64 H64B 0.98 . ?
C64 H64C 0.98 . ?
C65 H65A 0.98 . ?
C65 H65B 0.98 . ?
C65 H65C 0.98 . ?
C47A C48 1.525(15) . ?
C47A C49A 1.79(3) . ?
C47A H47A 1 . ?
C49A H49F 0.98 . ?
C49A H49E 0.98 . ?
C49A H49D 0.98 . ?
C50A C51A 1.35(2) . ?
C50A C52 1.522(13) . ?
C50A H50A 1 . ?
C51A H51F 0.98 . ?
C51A H51E 0.98 . ?
C51A H51D 0.98 . ?
C63A C65A 1.42(3) . ?
C63A C58 1.494(13) . ?
C63A C64A 1.79(3) . ?
C63A H63A 1 . ?
C64A H64D 0.98 . ?
C64A H64E 0.98 . ?
C64A H64F 0.98 . ?
C65A H65D 0.98 . ?
C65A H65E 0.98 . ?
C65A H65F 0.98 . ?
C48 H48C 0.98 . ?
C48 H48B 0.98 . ?
C48 H48A 0.98 . ?
C52 H52C 0.98 . ?
C52 H52B 0.98 . ?
C52 H52A 0.98 . ?
C53 H53C 0.98 . ?
C53 H53B 0.98 . ?
C53 H53A 0.98 . ?
C54 H54C 0.98 . ?
C54 H54B 0.98 . ?
C54 H54A 0.98 . ?
C55 H55C 0.98 . ?
C55 H55B 0.98 . ?
C55 H55A 0.98 . ?
C56 H56C 0.98 . ?
C56 H56B 0.98 . ?
C56 H56A 0.98 . ?
C57 C58 1.405(11) . ?
C57 C62 1.433(11) . ?
C58 C59 1.397(12) . ?
C59 C60 1.370(14) . ?
C59 H59 0.95 . ?
C60 C61 1.369(14) . ?
C60 H60 0.95 . ?
C61 C62 1.382(11) . ?
C61 H61 0.95 . ?
C62 C66 1.501(12) . ?
C66 C67 1.520(11) . ?
C66 C68 1.526(11) . ?
C66 H66 1 . ?
C67 H67C 0.98 . ?
C67 H67B 0.98 . ?
C67 H67A 0.98 . ?
C68 H68C 0.98 . ?
C68 H68B 0.98 . ?
C68 H68A 0.98 . ?
C69 C70 1.390(19) . ?
C69 H69B 0.99 . ?
C69 H69A 0.99 . ?
C70 H70C 0.98 . ?
C70 H70B 0.98 . ?
C70 H70A 0.98 . ?
C71 C72 1.639(19) . ?
C71 H71B 0.99 . ?
C71 H71A 0.99 . ?
C72 H72C 0.98 . ?
C72 H72B 0.98 . ?
C72 H72A 0.98 . ?
C73 C74 1.49(3) . ?
C73 H73B 0.99 . ?
C73 H73A 0.99 . ?
C74 H74C 0.98 . ?
C74 H74B 0.98 . ?
C74 H74A 0.98 . ?
C75 C76 1.49(3) . ?
C75 H75B 0.99 . ?
C75 H75A 0.99 . ?
C76 H76C 0.98 . ?
C76 H76B 0.98 . ?
C76 H76A 0.98 . ?
C73A C74A 1.48(4) . ?
C73A H73D 0.99 . ?
C73A H73C 0.99 . ?
C74A H74F 0.98 . ?
C74A H74E 0.98 . ?
C74A H74D 0.98 . ?
C75A C76A 1.52(5) . ?
C75A H75D 0.99 . ?
C75A H75C 0.99 . ?
C76A H76F 0.98 . ?
C76A H76E 0.98 . ?
C76A H76D 0.98 . ?
C77 C78 1.446(18) . ?
C77 H77B 0.99 . ?
C77 H77A 0.99 . ?
C78 H78C 0.98 . ?
C78 H78B 0.98 . ?
C78 H78A 0.98 . ?
C79 C80 1.510(17) . ?
C79 H79B 0.99 . ?
C79 H79A 0.99 . ?
C80 H80C 0.98 . ?
C80 H80B 0.98 . ?
C80 H80A 0.98 . ?
O1C C1C 1.268(8) . ?
O2C C1C 1.222(8) . ?
O2C K2 2.679(5) 1_655 ?
O3C C2C 1.272(8) . ?
O4C C2C 1.203(8) . ?
O5C C3C 1.277(9) . ?
O6C C3C 1.210(9) . ?
O7C C4C 1.280(8) . ?
O8C C4C 1.203(8) . ?
C37 C38 1.55(6) . ?
C37 H37A 0.99 . ?
C37 H37B 0.99 . ?
C38 H38A 0.98 . ?
C38 H38B 0.98 . ?
C38 H38C 0.98 . ?
C39 C40 1.18(5) . ?
C39 H39A 0.98 . ?
C39 H39B 0.98 . ?
C39 H39C 0.98 . ?
C40 H40A 0.99 . ?
C40 H40B 0.99 . ?
C37A C38A 1.22(6) . ?
C37A H37C 0.99 . ?
C37A H37D 0.99 . ?
C38A C39A 1.55(5) . ?
C38A C40A 1.95(5) . ?
C38A H38D 0.99 . ?
C38A H38E 0.99 . ?
C39A C40A 1.21(4) . ?
C39A H39D 0.99 . ?
C39A H39E 0.99 . ?
C40A H40C 0.99 . ?
C40A H40D 0.99 . ?
